data_8101665
loop_
_publ_author_name
'Hauptmann, Ralf'
'Schneider, J\"org'
'K\"ockerling, Martin'
'Henkel, Gerald'

_publ_section_title
;
Crystal structure of tetraphenylphosphonium-2,6-bis(trimethylsilyl)
thiophenolate-toluene (1/0.5), [Ph~4~P][SC~6~H~3~(SiMe~3~)~2~] &#x00B7; 
0.5C~7~H~8~
;
_journal_issue 4
_journal_name_full 'Zeitschrift f\"ur Kristallographie - New Crystal Structures'
_journal_page_first 781
_journal_page_last 782
_journal_volume 213
_journal_year 1998
_chemical_formula_moiety 'C39.5 H45 P S Si2'
_chemical_formula_structural ' [Ph4 P][S C6 H3-2,6-(Si Me3)2]^.^0.5 C7 H8'
_chemical_formula_sum 'C39.5 H45 P S Si2'
_chemical_formula_weight 638.96
_space_group_IT_number 14
_symmetry_cell_setting monoclinic
_symmetry_space_group_name_Hall '-P 2yn'
_symmetry_space_group_name_H-M 'P 1 21/n 1'
_cell_angle_alpha 90.00
_cell_angle_beta 91.18(1)
_cell_angle_gamma 90.00
_cell_formula_units_Z 4
_cell_length_a 11.833(1)
_cell_length_b 13.699(2)
_cell_length_c 22.631(3)
_cell_measurement_temperature 150
_cell_volume 3667.7(6)
_diffrn_ambient_temperature 150
_exptl_crystal_density_diffrn 1.157
_refine_diff_density_rms 0.048
_refine_ls_R_factor_obs 0.0457
_refine_ls_wR_factor_obs 0.0892
_cod_depositor_comments
;
The following automatic conversions were performed:
'_geom_bond_publ_flag' value 'Y' changed to 'y' according to
'/home/saulius/struct/CIF-dictionaries/cif_core.dic' dictionary named
'cif_core.dic' version 2.4.1 from 2010-06-29 (19
times).

'_geom_bond_publ_flag' value 'N' changed to 'n' according to
'/home/saulius/struct/CIF-dictionaries/cif_core.dic' dictionary named
'cif_core.dic' version 2.4.1 from 2010-06-29 (39 times).

Automatic conversion script
Id: cif_fix_enum 1527 2010-12-29 10:47:43Z saulius 
;
_cod_original_sg_symbol_H-M 'P 21/n'
_cod_database_code 8101665

loop_
_symmetry_equiv_pos_as_xyz
'x, y, z'
'-x+1/2, y+1/2, -z+1/2'
'-x, -y, -z'
'x-1/2, -y-1/2, z-1/2'

loop_
_atom_site_aniso_label
_atom_site_aniso_U_11
_atom_site_aniso_U_22
_atom_site_aniso_U_33
_atom_site_aniso_U_23
_atom_site_aniso_U_13
_atom_site_aniso_U_12
Si1 0.0303(5) 0.0296(6) 0.0308(6) 0.0020(5) -0.0004(4) -0.0039(4)
Si2 0.0315(5) 0.0228(6) 0.0417(6) -0.0015(5) -0.0077(5) 0.0005(4)
S 0.0283(5) 0.0365(6) 0.0306(5) -0.0050(4) 0.0030(4) 0.0100(4)
C1 0.016(2) 0.028(2) 0.023(2) -0.005(2) -0.0055(14) 0.0009(15)
C2 0.019(2) 0.024(2) 0.026(2) -0.003(2) -0.0071(15) -0.0015(14)
C3 0.021(2) 0.030(2) 0.026(2) -0.002(2) -0.0032(15) -0.007(2)
C4 0.021(2) 0.035(2) 0.032(2) -0.009(2) 0.004(2) 0.002(2)
C5 0.023(2) 0.025(2) 0.032(2) -0.003(2) -0.004(2) 0.003(2)
C6 0.017(2) 0.025(2) 0.026(2) -0.003(2) -0.0039(14) 0.0003(15)
C7 0.039(2) 0.044(2) 0.033(2) 0.006(2) -0.001(2) -0.002(2)
C8 0.040(2) 0.052(3) 0.046(2) -0.003(2) 0.002(2) -0.018(2)
C9 0.063(3) 0.034(2) 0.049(3) 0.008(2) 0.003(2) 0.000(2)
C10 0.061(3) 0.032(2) 0.068(3) -0.010(2) -0.023(2) 0.003(2)
C11 0.038(2) 0.031(2) 0.062(3) 0.000(2) -0.009(2) 0.007(2)
C12 0.067(3) 0.030(2) 0.078(3) 0.013(2) 0.007(3) -0.001(2)
P 0.0186(4) 0.0225(5) 0.0212(5) -0.0006(4) -0.0005(3) -0.0008(4)
C13 0.019(2) 0.021(2) 0.023(2) -0.0003(15) 0.0019(14) -0.0025(14)
C14 0.017(2) 0.030(2) 0.026(2) -0.001(2) -0.0002(14) -0.003(2)
C15 0.025(2) 0.038(2) 0.025(2) -0.010(2) 0.002(2) -0.005(2)
C16 0.024(2) 0.031(2) 0.037(2) -0.007(2) 0.007(2) 0.003(2)
C17 0.033(2) 0.037(2) 0.035(2) -0.002(2) -0.005(2) 0.015(2)
C18 0.033(2) 0.032(2) 0.025(2) 0.000(2) -0.003(2) 0.010(2)
C19 0.019(2) 0.024(2) 0.024(2) 0.004(2) -0.0025(14) 0.0008(15)
C20 0.027(2) 0.026(2) 0.029(2) 0.000(2) 0.001(2) -0.003(2)
C21 0.039(2) 0.025(2) 0.037(2) -0.001(2) 0.000(2) -0.008(2)
C22 0.027(2) 0.040(2) 0.043(2) 0.007(2) 0.004(2) -0.006(2)
C23 0.023(2) 0.033(2) 0.049(2) 0.003(2) 0.007(2) 0.004(2)
C24 0.024(2) 0.023(2) 0.042(2) -0.002(2) 0.000(2) -0.002(2)
C25 0.020(2) 0.025(2) 0.020(2) -0.0006(15) 0.0038(14) 0.0011(15)
C26 0.030(2) 0.026(2) 0.029(2) -0.003(2) -0.005(2) 0.004(2)
C27 0.036(2) 0.037(2) 0.028(2) -0.001(2) -0.008(2) 0.010(2)
C28 0.044(2) 0.031(2) 0.028(2) 0.009(2) 0.006(2) 0.013(2)
C29 0.036(2) 0.023(2) 0.044(2) 0.005(2) 0.010(2) -0.002(2)
C30 0.024(2) 0.030(2) 0.030(2) -0.001(2) 0.003(2) 0.001(2)
C31 0.019(2) 0.022(2) 0.022(2) 0.0007(15) -0.0001(14) 0.0031(14)
C32 0.023(2) 0.028(2) 0.025(2) -0.002(2) 0.0018(15) 0.0019(15)
C33 0.037(2) 0.037(2) 0.021(2) 0.001(2) 0.000(2) 0.007(2)
C34 0.034(2) 0.033(2) 0.027(2) -0.010(2) -0.015(2) 0.011(2)
C35 0.021(2) 0.029(2) 0.044(2) -0.004(2) -0.006(2) -0.001(2)
C36 0.024(2) 0.027(2) 0.026(2) 0.001(2) 0.000(2) 0.001(2)
C37 0.073(9) 0.092(12) 0.130(13) -0.054(11) -0.042(10) -0.004(8)
C38 0.124(8) 0.124(8) 0.082(6) -0.041(6) 0.019(5) -0.083(6)
C39 0.204(25) 0.089(13) 0.092(12) -0.034(11) 0.053(15) -0.115(15)
C40 0.124(7) 0.108(8) 0.242(14) -0.107(9) -0.062(8) 0.020(7)
C41 0.198(20) 0.077(11) 0.097(11) -0.051(9) -0.071(13) 0.026(13)

loop_
_atom_site_label
_atom_site_type_symbol
_atom_site_fract_x
_atom_site_fract_y
_atom_site_fract_z
_atom_site_U_iso_or_equiv
_atom_site_thermal_displace_type
_atom_site_occupancy
_atom_site_calc_flag
_atom_site_refinement_flags
_atom_site_disorder_group
Si1 Si 0.00326(8) 0.33917(7) 0.10004(4) 0.0303(3) Uani 1 d . .
Si2 Si -0.00749(8) -0.03631(7) 0.21854(5) 0.0321(3) Uani 1 d . .
S S 0.09081(7) 0.11192(7) 0.11492(4) 0.0318(2) Uani 1 d . .
C1 C -0.0080(2) 0.1572(2) 0.16449(14) 0.0224(8) Uani 1 d . .
C2 C -0.0501(2) 0.0955(2) 0.20994(14) 0.0233(8) Uani 1 d . .
C3 C -0.1286(2) 0.1351(2) 0.24882(14) 0.0258(8) Uani 1 d . .
H3A H -0.1559(2) 0.0944(2) 0.27999(14) 0.066(3) Uiso 1 d R .
C4 C -0.1685(3) 0.2299(2) 0.24399(15) 0.0292(8) Uani 1 d . .
H4A H -0.2228(3) 0.2546(2) 0.27115(15) 0.066(3) Uiso 1 d R .
C5 C -0.1281(3) 0.2878(2) 0.19932(14) 0.0268(8) Uani 1 d . .
H5A H -0.1555(3) 0.3535(2) 0.19547(14) 0.066(3) Uiso 1 d R .
C6 C -0.0476(2) 0.2546(2) 0.15951(14) 0.0227(8) Uani 1 d . .
C7 C -0.0411(3) 0.2976(3) 0.02427(15) 0.0388(9) Uani 1 d . .
H7A H -0.0065(3) 0.2359(3) 0.01590(15) 0.066(3) Uiso 1 d R .
H7B H -0.1218(3) 0.2909(3) 0.02216(15) 0.066(3) Uiso 1 d R .
H7C H -0.0175(3) 0.3451(3) -0.00419(15) 0.066(3) Uiso 1 d R .
C8 C 0.1582(3) 0.3642(3) 0.1062(2) 0.0461(10) Uani 1 d . .
H8A H 0.1991(3) 0.3043(3) 0.1013(2) 0.066(3) Uiso 1 d R .
H8B H 0.1791(3) 0.4096(3) 0.0761(2) 0.066(3) Uiso 1 d R .
H8C H 0.1760(3) 0.3914(3) 0.1444(2) 0.066(3) Uiso 1 d R .
C9 C -0.0679(3) 0.4605(3) 0.1101(2) 0.0489(11) Uani 1 d . .
H9A H -0.1482(3) 0.4511(3) 0.1073(2) 0.066(3) Uiso 1 d R .
H9B H -0.0480(3) 0.4868(3) 0.1482(2) 0.066(3) Uiso 1 d R .
H9C H -0.0449(3) 0.5050(3) 0.0799(2) 0.066(3) Uiso 1 d R .
C10 C -0.0564(4) -0.1135(3) 0.1549(2) 0.0542(12) Uani 1 d . .
H10A H -0.0204(4) -0.0922(3) 0.1196(2) 0.066(3) Uiso 1 d R .
H10B H -0.0375(4) -0.1806(3) 0.1625(2) 0.066(3) Uiso 1 d R .
H10C H -0.1369(4) -0.1072(3) 0.1500(2) 0.066(3) Uiso 1 d R .
C11 C 0.1456(3) -0.0582(3) 0.2339(2) 0.0437(10) Uani 1 d . .
H11A H 0.1882(3) -0.0362(3) 0.2008(2) 0.066(3) Uiso 1 d R .
H11C H 0.1692(3) -0.0229(3) 0.2687(2) 0.066(3) Uiso 1 d R .
H11D H 0.1586(3) -0.1267(3) 0.2399(2) 0.066(3) Uiso 1 d R .
C12 C -0.0810(4) -0.0835(3) 0.2856(2) 0.0582(12) Uani 1 d . .
H12C H -0.1610(4) -0.0742(3) 0.2806(2) 0.066(3) Uiso 1 d R .
H12D H -0.0652(4) -0.1517(3) 0.2909(2) 0.066(3) Uiso 1 d R .
H12A H -0.0545(4) -0.0479(3) 0.3197(2) 0.066(3) Uiso 1 d R .
P P 0.07578(7) 0.36068(6) 0.40121(4) 0.0208(2) Uani 1 d . .
C13 C 0.1637(2) 0.2805(2) 0.35948(13) 0.0211(7) Uani 1 d . .
C14 C 0.1392(2) 0.2597(2) 0.30029(14) 0.0243(8) Uani 1 d . .
H14A H 0.0777(2) 0.2927(2) 0.28040(14) 0.033(2) Uiso 1 d R .
C15 C 0.2028(3) 0.1914(2) 0.27072(15) 0.0292(8) Uani 1 d . .
H15A H 0.1858(3) 0.1768(2) 0.23001(15) 0.033(2) Uiso 1 d R .
C16 C 0.2908(3) 0.1441(3) 0.29951(15) 0.0306(8) Uani 1 d . .
H16A H 0.3350(3) 0.0970(3) 0.27873(15) 0.033(2) Uiso 1 d R .
C17 C 0.3156(3) 0.1646(3) 0.3580(2) 0.0352(9) Uani 1 d . .
H17A H 0.3764(3) 0.1307(3) 0.3778(2) 0.033(2) Uiso 1 d R .
C18 C 0.2531(3) 0.2325(2) 0.38799(15) 0.0301(8) Uani 1 d . .
H18A H 0.2708(3) 0.2472(2) 0.42861(15) 0.033(2) Uiso 1 d R .
C19 C -0.0522(2) 0.2978(2) 0.41938(13) 0.0224(7) Uani 1 d . .
C20 C -0.0693(3) 0.2019(2) 0.40169(14) 0.0275(8) Uani 1 d . .
H20A H -0.0120(3) 0.1688(2) 0.37993(14) 0.033(2) Uiso 1 d R .
C21 C -0.1693(3) 0.1551(3) 0.4157(2) 0.0334(9) Uani 1 d . .
H21A H -0.1823(3) 0.0891(3) 0.4030(2) 0.033(2) Uiso 1 d R .
C22 C -0.2496(3) 0.2025(3) 0.4480(2) 0.0364(9) Uani 1 d . .
H22A H -0.3180(3) 0.1690(3) 0.4578(2) 0.033(2) Uiso 1 d R .
C23 C -0.2331(3) 0.2983(3) 0.4663(2) 0.0351(9) Uani 1 d . .
H23A H -0.2895(3) 0.3309(3) 0.4889(2) 0.033(2) Uiso 1 d R .
C24 C -0.1349(3) 0.3460(2) 0.45131(15) 0.0296(8) Uani 1 d . .
H24A H -0.1226(3) 0.4126(2) 0.46299(15) 0.033(2) Uiso 1 d R .
C25 C 0.0357(2) 0.4667(2) 0.35875(13) 0.0218(7) Uani 1 d . .
C26 C -0.0547(3) 0.4583(3) 0.31880(14) 0.0284(8) Uani 1 d . .
H26A H -0.0947(3) 0.3975(3) 0.31554(14) 0.033(2) Uiso 1 d R .
C27 C -0.0873(3) 0.5372(3) 0.28437(15) 0.0339(9) Uani 1 d . .
H27A H -0.1491(3) 0.5312(3) 0.25650(15) 0.033(2) Uiso 1 d R .
C28 C -0.0309(3) 0.6250(3) 0.28978(15) 0.0346(9) Uani 1 d . .
H28B H -0.0539(3) 0.6799(3) 0.26607(15) 0.033(2) Uiso 1 d R .
C29 C 0.0581(3) 0.6341(3) 0.3297(2) 0.0341(9) Uani 1 d . .
H29A H 0.0966(3) 0.6956(3) 0.3334(2) 0.033(2) Uiso 1 d R .
C30 C 0.0925(3) 0.5558(2) 0.36423(15) 0.0281(8) Uani 1 d . .
H30A H 0.1550(3) 0.5624(2) 0.39171(15) 0.033(2) Uiso 1 d R .
C31 C 0.1539(2) 0.3923(2) 0.46694(13) 0.0211(7) Uani 1 d . .
C32 C 0.1176(3) 0.3638(2) 0.52249(14) 0.0253(8) Uani 1 d . .
H32A H 0.0453(3) 0.3328(2) 0.52619(14) 0.033(2) Uiso 1 d R .
C33 C 0.1862(3) 0.3801(3) 0.57204(15) 0.0316(9) Uani 1 d . .
H33A H 0.1623(3) 0.3601(3) 0.61046(15) 0.033(2) Uiso 1 d R .
C34 C 0.2896(3) 0.4250(2) 0.56637(15) 0.0317(9) Uani 1 d . .
H34A H 0.3366(3) 0.4371(2) 0.60066(15) 0.033(2) Uiso 1 d R .
C35 C 0.3262(3) 0.4539(3) 0.5114(2) 0.0313(9) Uani 1 d . .
H35A H 0.3980(3) 0.4857(3) 0.5079(2) 0.033(2) Uiso 1 d R .
C36 C 0.2598(3) 0.4373(2) 0.46164(14) 0.0256(8) Uani 1 d . .
H36A H 0.2862(3) 0.4553(2) 0.42331(14) 0.033(2) Uiso 1 d R .
C37 C 0.4582(12) 0.5281(11) -0.0059(8) 0.099(5) Uani 0.50 d P .
C38 C 0.5524(9) 0.5366(10) -0.0409(4) 0.110(3) Uani 1 d . .
H38A H 0.5608(9) 0.5841(10) -0.0717(4) 0.202(29) Uiso 0.50 d PR .
H38B H 0.6185(9) 0.5285(10) -0.0643(4) 0.202(29) Uiso 0.50 d PR .
C39 C 0.6244(26) 0.4708(17) -0.0261(8) 0.127(9) Uani 0.50 d P .
H39 H 0.6914(26) 0.4669(17) -0.0492(8) 0.202(29) Uiso 0.50 d PR .
C40 C 0.6214(10) 0.4013(8) 0.0214(7) 0.159(5) Uani 1 d . .
H40A H 0.6862 0.3618 0.0297 0.202(29) Uiso 0.50 d P .
H40B H 0.6889 0.4051 -0.0017 0.202(29) Uiso 0.50 d P .
H40C H 0.5896 0.3367 0.0170 0.202(29) Uiso 0.50 d P .
H40D H 0.6445 0.4088 0.0631 0.202(29) Uiso 0.50 d P .
C41 C 0.5222(21) 0.3887(11) 0.0582(7) 0.125(7) Uani 0.50 d P .
H41A H 0.5110(21) 0.3400(11) 0.0881(7) 0.202(29) Uiso 0.50 d PR .

loop_
_geom_bond_atom_site_label_1
_geom_bond_atom_site_label_2
_geom_bond_distance
_geom_bond_site_symmetry_2
_geom_bond_publ_flag
Si1 C8 1.867(4) . y
Si1 C7 1.871(4) . y
Si1 C9 1.879(4) . y
Si1 C6 1.884(3) . y
Si2 C11 1.863(3) . y
Si2 C10 1.868(4) . y
Si2 C12 1.880(4) . y
Si2 C2 1.884(3) . y
S C1 1.750(3) . y
C1 C6 1.418(4) . y
C1 C2 1.429(4) . y
C2 C3 1.402(4) . y
C3 C4 1.385(5) . y
C4 C5 1.378(5) . y
C5 C6 1.401(4) . y
P C31 1.789(3) . y
P C13 1.795(3) . y
P C19 1.797(3) . y
P C25 1.800(3) . y
C13 C18 1.392(4) . n
C13 C14 1.394(4) . n
C14 C15 1.383(4) . n
C15 C16 1.378(5) . n
C16 C17 1.378(5) . n
C17 C18 1.376(5) . n
C19 C20 1.388(5) . n
C19 C24 1.395(4) . n
C20 C21 1.388(4) . n
C21 C22 1.374(5) . n
C22 C23 1.389(5) . n
C23 C24 1.381(4) . n
C25 C26 1.391(4) . n
C25 C30 1.398(4) . n
C26 C27 1.383(5) . n
C27 C28 1.379(5) . n
C28 C29 1.379(5) . n
C29 C30 1.384(5) . n
C31 C32 1.393(4) . n
C31 C36 1.403(4) . n
C32 C33 1.389(4) . n
C33 C34 1.377(5) . n
C34 C35 1.384(5) . n
C35 C36 1.378(4) . n
C37 C39 1.23(3) 3_665 n
C37 C37 1.28(3) 3_665 n
C37 C38 1.39(2) . n
C37 C38 1.39(2) 3_665 n
C37 C40 1.39(2) 3_665 n
C37 C41 1.66(3) 3_665 n
C38 C39 1.28(3) . n
C38 C37 1.39(2) 3_665 n
C38 C41 1.40(2) 3_665 n
C39 C37 1.23(3) 3_665 n
C39 C40 1.44(2) . n
C40 C37 1.39(2) 3_665 n
C40 C41 1.46(2) . n
C41 C38 1.40(2) 3_665 n
C41 C37 1.66(3) 3_665 n
